data_4036313
loop_
_publ_author_name
'Gregson, Aaron M.'
'Wales, Steven M.'
'Bailey, Stephen J.'
'Willis, Anthony C.'
'Keller, Paul A.'

_publ_section_title
;
 Cyclic Phosphine Oxides and Phosphinamides from Di-Grignard Reagents and
 Phosphonic Dichlorides: Modular Access to Annulated Phospholanes.
;
_journal_issue 19
_journal_name_full 'The Journal of organic chemistry'
_journal_page_first 9774
_journal_page_last 9780
_journal_paper_doi 10.1021/acs.joc.5b01476
_journal_volume 80
_journal_year 2015
_chemical_compound_source ' from U of Wollongong'
_chemical_formula_moiety 'C14 H17 O P'
_chemical_formula_sum 'C14 H17 O P'
_chemical_formula_weight 232.26
_space_group_IT_number 14
_space_group_name_Hall '-P 2yn'
_space_group_name_H-M_alt 'P 1 21/n 1'
_symmetry_cell_setting monoclinic
_symmetry_space_group_name_Hall '-P 2yn'
_symmetry_space_group_name_H-M 'P 1 21/n 1'
_atom_sites_solution_hydrogens difmap
_atom_sites_solution_primary direct
_audit_creation_date 14-12-02
_audit_creation_method CRYSTALS_ver_14.40
_audit_update_record
;
2014-12-02 - Report on C14 H17 O P
             by Anthony C. Willis
             for Paul Keller



2014-12-02 - passes checkcif tests with minor warnings  
;
_cell_angle_alpha 90
_cell_angle_beta 92.8005(13)
_cell_angle_gamma 90
_cell_formula_units_Z 4
_cell_length_a 10.9621(2)
_cell_length_b 5.7224(1)
_cell_length_c 19.4829(3)
_cell_measurement_reflns_used 11441
_cell_measurement_temperature 150
_cell_measurement_theta_max 72
_cell_measurement_theta_min 4
_cell_volume 1220.69(4)
_computing_cell_refinement 'CrysAlisPro (Agilent Technologies, 2014)'
_computing_data_collection
;
CrysAlisPro, Agilent Technologies,
Version 1.171.37.33d (release 23-04-2014 CrysAlis171 .NET)
(compiled Apr 23 2014,17:37:27)
;
_computing_data_reduction 'CrysAlisPro (Agilent Technologies, 2014)'
_computing_molecular_graphics 'PLATON (Spek, 2008)'
_computing_publication_material 'CRYSTALS (Betteridge et al., 2003)'
_computing_structure_refinement 'CRYSTALS (Betteridge et al., 2003)'
_computing_structure_solution 'SIR92 (Altomare et al., 1994)'
_diffrn_ambient_temperature 150
_diffrn_measured_fraction_theta_full 0.999
_diffrn_measured_fraction_theta_max 0.999
_diffrn_measurement_device Area
_diffrn_measurement_device_type 'SuperNova, Dual, Cu at zero, EosS2'
_diffrn_measurement_method \w
_diffrn_radiation_monochromator mirror
_diffrn_radiation_source 'Supernova (Cu) X-ray Source'
_diffrn_radiation_type 'Cu K\a'
_diffrn_radiation_wavelength 1.54184
_diffrn_reflns_av_R_equivalents 0.037
_diffrn_reflns_limit_h_max 13
_diffrn_reflns_limit_h_min -12
_diffrn_reflns_limit_k_max 7
_diffrn_reflns_limit_k_min -7
_diffrn_reflns_limit_l_max 20
_diffrn_reflns_limit_l_min -24
_diffrn_reflns_number 22429
_diffrn_reflns_theta_full 72.302
_diffrn_reflns_theta_max 72.302
_diffrn_reflns_theta_min 4.536
_diffrn_standards_number 0
_exptl_absorpt_coefficient_mu 1.787
_exptl_absorpt_correction_T_max 0.95
_exptl_absorpt_correction_T_min 0.79
_exptl_absorpt_correction_type multi-scan
_exptl_absorpt_process_details
;
CrysAlisPro, Agilent Technologies,
Version 1.171.37.33d (release 23-04-2014 CrysAlis171 .NET)
(compiled Apr 23 2014,17:37:27)
Empirical absorption correction using spherical harmonics,
 implemented in SCALE3 ABSPACK scaling algorithm.
;
_exptl_crystal_colour colourless
_exptl_crystal_density_diffrn 1.264
_exptl_crystal_density_method 'not measured'
_exptl_crystal_description lath
_exptl_crystal_F_000 496
_exptl_crystal_size_max 0.229
_exptl_crystal_size_mid 0.092
_exptl_crystal_size_min 0.027
_refine_diff_density_max 0.43
_refine_diff_density_min -0.26
_refine_ls_extinction_method None
_refine_ls_goodness_of_fit_ref 1.0075
_refine_ls_hydrogen_treatment refxyz
_refine_ls_matrix_type full
_refine_ls_number_parameters 196
_refine_ls_number_reflns 2397
_refine_ls_number_restraints 0
_refine_ls_R_factor_all 0.0364
_refine_ls_R_factor_gt 0.0350
_refine_ls_shift/su_max 0.0005012
_refine_ls_shift/su_mean 0.0000658
_refine_ls_structure_factor_coef Fsqd
_refine_ls_weighting_details
;
 Method= Modified Sheldrick 
 w=1/[\s^2^(F^2^) + ( 0.06P)^2^ + 0.57P] 
 ,where P=(max(Fo^2^,0) + 2Fc^2^)/3 
;
_refine_ls_weighting_scheme calc
_refine_ls_wR_factor_all 0.0944
_refine_ls_wR_factor_gt 0.0930
_refine_ls_wR_factor_ref 0.0944
_reflns_limit_h_max 13
_reflns_limit_h_min -13
_reflns_limit_k_max 7
_reflns_limit_k_min 0
_reflns_limit_l_max 24
_reflns_limit_l_min 0
_reflns_number_gt 2289
_reflns_number_total 2397
_reflns_threshold_expression I>2.0\s(I)
_oxford_diffrn_Wilson_B_factor 2.02
_oxford_diffrn_Wilson_scale 0.02
_oxford_refine_ls_r_factor_ref 0.0364
_oxford_refine_ls_scale 6.57(19)
_oxford_reflns_number_all 2397
_oxford_reflns_threshold_expression_ref I>-10.0\s(I)
_oxford_structure_analysis_title 'Z:\kel1409SN\Tony_kel1409SN_data At 11: 1 on'
_cod_data_source_file jo5b01476_si_002.cif
_cod_data_source_block kel1409SN
_cod_original_sg_symbol_Hall '-P 2yn '
_cod_original_sg_symbol_H-M 'P 1 21/n 1 '
_cod_database_code 4036313

loop_
_symmetry_equiv_pos_as_xyz
x,y,z
-x,-y,-z
-x+1/2,y+1/2,-z+1/2
x+1/2,-y+1/2,z+1/2

loop_
_atom_site_label
_atom_site_type_symbol
_atom_site_fract_x
_atom_site_fract_y
_atom_site_fract_z
_atom_site_U_iso_or_equiv
_atom_site_occupancy
_atom_site_adp_type
P1 P 0.51060(3) 0.64481(6) 0.680534(18) 0.0241 1.0000 Uani
O1 O 0.46901(12) 0.89229(19) 0.67752(6) 0.0385 1.0000 Uani
C1 C 0.39310(12) 0.4264(2) 0.69328(7) 0.0232 1.0000 Uani
C2 C 0.41323(12) 0.3498(2) 0.76861(7) 0.0231 1.0000 Uani
C3 C 0.35782(13) 0.5239(3) 0.81805(8) 0.0293 1.0000 Uani
C4 C 0.41140(15) 0.5016(3) 0.89013(8) 0.0378 1.0000 Uani
C5 C 0.51354(16) 0.3866(4) 0.90660(8) 0.0400 1.0000 Uani
C6 C 0.58870(15) 0.2652(4) 0.85540(8) 0.0378 1.0000 Uani
C7 C 0.55269(12) 0.3304(3) 0.78101(7) 0.0257 1.0000 Uani
C8 C 0.60609(13) 0.5625(3) 0.75624(8) 0.0302 1.0000 Uani
C9 C 0.59183(12) 0.5696(2) 0.60493(7) 0.0243 1.0000 Uani
C10 C 0.59299(13) 0.7327(3) 0.55196(8) 0.0279 1.0000 Uani
C11 C 0.65812(14) 0.6878(3) 0.49394(8) 0.0328 1.0000 Uani
C12 C 0.72319(14) 0.4819(3) 0.48913(8) 0.0344 1.0000 Uani
C13 C 0.72151(15) 0.3172(3) 0.54141(8) 0.0336 1.0000 Uani
C14 C 0.65501(14) 0.3596(3) 0.59910(8) 0.0286 1.0000 Uani
H11 H 0.3132(16) 0.495(3) 0.6826(9) 0.0285 1.0000 Uiso
H12 H 0.4053(16) 0.299(3) 0.6637(9) 0.0271 1.0000 Uiso
H21 H 0.3793(16) 0.194(3) 0.7758(9) 0.0264 1.0000 Uiso
H31 H 0.2693(18) 0.496(3) 0.8177(10) 0.0349 1.0000 Uiso
H32 H 0.3715(17) 0.688(4) 0.8016(10) 0.0345 1.0000 Uiso
H41 H 0.3682(19) 0.575(4) 0.9244(11) 0.0455 1.0000 Uiso
H51 H 0.5420(19) 0.376(4) 0.9530(11) 0.0479 1.0000 Uiso
H61 H 0.5800(19) 0.084(4) 0.8620(11) 0.0461 1.0000 Uiso
H62 H 0.673(2) 0.300(4) 0.8650(11) 0.0458 1.0000 Uiso
H71 H 0.5802(16) 0.204(3) 0.7508(9) 0.0293 1.0000 Uiso
H81 H 0.6892(18) 0.551(3) 0.7451(10) 0.0372 1.0000 Uiso
H82 H 0.5956(17) 0.687(4) 0.7896(10) 0.0364 1.0000 Uiso
H101 H 0.5492(17) 0.875(3) 0.5574(10) 0.0322 1.0000 Uiso
H111 H 0.6591(18) 0.807(4) 0.4580(11) 0.0393 1.0000 Uiso
H121 H 0.7680(18) 0.451(4) 0.4498(11) 0.0416 1.0000 Uiso
H131 H 0.7690(19) 0.176(4) 0.5378(10) 0.0397 1.0000 Uiso
H141 H 0.6533(17) 0.243(3) 0.6341(10) 0.0343 1.0000 Uiso

loop_
_atom_site_aniso_label
_atom_site_aniso_U_11
_atom_site_aniso_U_22
_atom_site_aniso_U_33
_atom_site_aniso_U_23
_atom_site_aniso_U_13
_atom_site_aniso_U_12
P1 0.0253(2) 0.0194(2) 0.0277(2) -0.00393(12) 0.00279(14) -0.00211(12)
O1 0.0485(7) 0.0211(5) 0.0470(7) -0.0030(5) 0.0132(5) 0.0018(5)
C1 0.0205(6) 0.0242(7) 0.0244(7) -0.0005(5) -0.0023(5) -0.0011(5)
C2 0.0210(6) 0.0249(7) 0.0232(6) -0.0006(5) -0.0018(5) 0.0007(5)
C3 0.0236(7) 0.0357(8) 0.0287(7) -0.0031(6) 0.0017(5) 0.0056(6)
C4 0.0333(8) 0.0541(11) 0.0262(8) -0.0099(7) 0.0046(6) 0.0058(7)
C5 0.0358(8) 0.0620(11) 0.0218(7) -0.0050(7) -0.0037(6) 0.0047(8)
C6 0.0310(8) 0.0544(11) 0.0272(8) -0.0020(7) -0.0062(6) 0.0131(7)
C7 0.0214(7) 0.0320(7) 0.0234(7) -0.0057(6) -0.0024(5) 0.0057(5)
C8 0.0226(7) 0.0393(9) 0.0286(7) -0.0104(6) -0.0006(5) -0.0054(6)
C9 0.0225(6) 0.0235(7) 0.0268(7) -0.0034(5) -0.0001(5) -0.0051(5)
C10 0.0260(7) 0.0261(7) 0.0310(7) -0.0008(6) -0.0031(5) -0.0044(6)
C11 0.0339(8) 0.0367(8) 0.0275(7) 0.0020(6) -0.0017(6) -0.0091(6)
C12 0.0320(8) 0.0435(9) 0.0280(7) -0.0075(6) 0.0048(6) -0.0067(6)
C13 0.0326(8) 0.0335(8) 0.0350(8) -0.0072(7) 0.0040(6) 0.0015(6)
C14 0.0315(7) 0.0258(7) 0.0286(7) -0.0018(6) 0.0016(6) -0.0013(5)

loop_
_atom_type_symbol
_atom_type_scat_dispersion_real
_atom_type_scat_dispersion_imag
_atom_type_scat_Cromer_Mann_a1
_atom_type_scat_Cromer_Mann_b1
_atom_type_scat_Cromer_Mann_a2
_atom_type_scat_Cromer_Mann_b2
_atom_type_scat_Cromer_Mann_a3
_atom_type_scat_Cromer_Mann_b3
_atom_type_scat_Cromer_Mann_a4
_atom_type_scat_Cromer_Mann_b4
_atom_type_scat_Cromer_Mann_c
_atom_type_scat_source
C 0.0181 0.0091 2.3100 20.8439 1.0200 10.2075 1.5886 0.5687 0.8650 51.6512 0.2156 'International Tables Vol C 4.2.6.8 and 6.1.1.4'
H 0.0000 0.0000 0.4930 10.5109 0.3229 26.1257 0.1402 3.1424 0.0408 57.7998 0.0030 'International Tables Vol C 4.2.6.8 and 6.1.1.4'
O 0.0492 0.0322 3.0485 13.2771 2.2868 5.7011 1.5463 0.3239 0.8670 32.9089 0.2508 'International Tables Vol C 4.2.6.8 and 6.1.1.4'
P 0.2955 0.4335 6.4345 1.9067 4.1791 27.1570 1.7800 0.5260 1.4908 68.1645 1.1149 'International Tables Vol C 4.2.6.8 and 6.1.1.4'

loop_
_geom_angle_atom_site_label_1
_geom_angle_atom_site_label_2
_geom_angle_atom_site_label_3
_geom_angle
_geom_angle_publ_flag
O1 P1 C1 116.19(7) yes
O1 P1 C8 116.06(7) yes
C1 P1 C8 95.40(7) yes
O1 P1 C9 110.86(7) yes
C1 P1 C9 109.11(6) yes
C8 P1 C9 108.08(7) yes
P1 C1 C2 104.87(9) yes
P1 C1 H11 109.4(10) no
C2 C1 H11 113.9(10) no
P1 C1 H12 108.9(11) no
C2 C1 H12 110.2(11) no
H11 C1 H12 109.4(15) no
C1 C2 C3 111.84(12) yes
C1 C2 C7 105.40(11) yes
C3 C2 C7 111.67(11) yes
C1 C2 H21 111.0(10) no
C3 C2 H21 109.7(10) no
C7 C2 H21 107.1(10) no
C2 C3 C4 112.59(12) yes
C2 C3 H31 108.1(11) no
C4 C3 H31 109.5(11) no
C2 C3 H32 109.7(11) no
C4 C3 H32 108.7(11) no
H31 C3 H32 108.2(15) no
C3 C4 C5 123.81(14) yes
C3 C4 H41 116.2(13) no
C5 C4 H41 120.0(13) no
C4 C5 C6 123.77(14) yes
C4 C5 H51 120.0(13) no
C6 C5 H51 116.2(13) no
C5 C6 C7 113.18(13) yes
C5 C6 H61 108.8(11) no
C7 C6 H61 109.6(12) no
C5 C6 H62 109.5(13) no
C7 C6 H62 109.7(13) no
H61 C6 H62 105.8(17) no
C2 C7 C6 112.00(12) yes
C2 C7 C8 106.16(12) yes
C6 C7 C8 115.03(13) yes
C2 C7 H71 106.8(10) no
C6 C7 H71 108.2(10) no
C8 C7 H71 108.3(10) no
C7 C8 P1 105.30(9) yes
C7 C8 H81 113.5(12) no
P1 C8 H81 110.6(12) no
C7 C8 H82 111.3(12) no
P1 C8 H82 105.5(12) no
H81 C8 H82 110.2(16) no
P1 C9 C10 117.83(11) yes
P1 C9 C14 122.49(11) yes
C10 C9 C14 119.66(13) yes
C9 C10 C11 120.18(14) yes
C9 C10 H101 117.8(11) no
C11 C10 H101 122.0(11) no
C10 C11 C12 119.98(15) yes
C10 C11 H111 118.6(12) no
C12 C11 H111 121.4(12) no
C11 C12 C13 120.22(14) yes
C11 C12 H121 120.3(13) no
C13 C12 H121 119.4(13) no
C12 C13 C14 120.05(15) yes
C12 C13 H131 119.2(12) no
C14 C13 H131 120.7(12) no
C9 C14 C13 119.88(14) yes
C9 C14 H141 121.0(11) no
C13 C14 H141 119.1(11) no

loop_
_geom_bond_atom_site_label_1
_geom_bond_atom_site_label_2
_geom_bond_distance
_geom_bond_publ_flag
P1 O1 1.4881(11) yes
P1 C1 1.8204(14) yes
P1 C8 1.8281(16) yes
P1 C9 1.8099(14) yes
C1 C2 1.5371(18) yes
C1 H11 0.972(18) no
C1 H12 0.943(19) no
C2 C3 1.5319(19) yes
C2 C7 1.5400(18) yes
C2 H21 0.979(18) no
C3 C4 1.501(2) yes
C3 H31 0.98(2) no
C3 H32 1.01(2) no
C4 C5 1.325(2) yes
C4 H41 0.93(2) no
C5 C6 1.496(2) yes
C5 H51 0.94(2) no
C6 C7 1.530(2) yes
C6 H61 1.05(2) no
C6 H62 0.96(2) no
C7 C8 1.539(2) yes
C7 H71 0.991(19) no
C8 H81 0.95(2) no
C8 H82 0.98(2) no
C9 C10 1.392(2) yes
C9 C14 1.395(2) yes
C10 C11 1.390(2) yes
C10 H101 0.952(19) no
C11 C12 1.382(2) yes
C11 H111 0.98(2) no
C12 C13 1.389(2) yes
C12 H121 0.95(2) no
C13 C14 1.391(2) yes
C13 H131 0.97(2) no
C14 H141 0.95(2) no

loop_
_geom_contact_atom_site_label_1
_geom_contact_atom_site_label_2
_geom_contact_distance
_geom_contact_site_symmetry_2
_geom_contact_publ_flag
O1 C1 3.1864(16) 1_565 no
O1 C2 3.2379(17) 1_565 no
O1 C7 3.3183(19) 1_565 no
C1 C3 3.586(2) 3_546 no
C4 C8 3.468(2) . no
C9 C11 3.588(2) 2_666 no

loop_
_geom_torsion_atom_site_label_1
_geom_torsion_atom_site_label_2
_geom_torsion_atom_site_label_3
_geom_torsion_atom_site_label_4
_geom_torsion
_geom_torsion_publ_flag
O1 P1 C1 C2 -105.05(9) no
C8 P1 C1 C2 17.51(9) no
C9 P1 C1 C2 128.76(8) no
O1 P1 C8 C7 133.60(10) no
C1 P1 C8 C7 10.93(10) no
C9 P1 C8 C7 -101.19(10) no
O1 P1 C9 C10 -7.34(13) no
O1 P1 C9 C14 170.85(12) no
C1 P1 C9 C10 121.84(11) no
C1 P1 C9 C14 -59.97(13) no
C8 P1 C9 C10 -135.58(12) no
C8 P1 C9 C14 42.61(14) no
P1 C1 C2 C3 80.30(11) no
P1 C1 C2 C7 -41.24(11) no
C1 C2 C3 C4 -160.13(12) no
C7 C2 C3 C4 -42.29(17) no
C1 C2 C7 C6 177.51(13) no
C1 C2 C7 C8 51.18(13) no
C3 C2 C7 C6 55.86(18) no
C3 C2 C7 C8 -70.47(14) no
C2 C3 C4 C5 15.1(2) no
C3 C4 C5 C6 0.3(3) no
C4 C5 C6 C7 12.7(3) no
C5 C6 C7 C2 -40.2(2) no
C5 C6 C7 C8 81.17(18) no
C2 C7 C8 P1 -36.62(13) no
C6 C7 C8 P1 -161.08(11) no
P1 C9 C10 C11 177.40(12) no
C14 C9 C10 C11 -0.8(2) no
P1 C9 C14 C13 -176.34(12) no
C10 C9 C14 C13 1.8(2) no
C9 C10 C11 C12 -0.8(2) no
C10 C11 C12 C13 1.5(2) no
C11 C12 C13 C14 -0.5(2) no
C12 C13 C14 C9 -1.2(2) no
